data_7007279
loop_
_publ_author_name
'Cole, Marcus L.'
'Junk, Peter C.'
'Proctor, Kathryn M.'
'Scott, Janet L.'
'Strauss, Christopher R.'

_publ_section_title
;
 Synthesis and structural characterisation of lithium and sodium
 2,6-dibenzylphenolate complexes.
;
_journal_issue 27
_journal_name_full 'Dalton transactions (Cambridge, England : 2003)'
_journal_page_first 3338
_journal_page_last 3349
_journal_paper_doi 10.1039/b602706g
_journal_year 2006
_chemical_compound_source DME
_chemical_formula_moiety 'C68 H84 Na4 O12'
_chemical_formula_sum 'C68 H84 Na4 O12'
_chemical_formula_weight 1185.32
_space_group_IT_number 60
_symmetry_cell_setting orthorhombic
_symmetry_Int_Tables_number 60
_symmetry_space_group_name_Hall '-P 2n 2ab'
_symmetry_space_group_name_H-M 'P b c n'
_atom_sites_solution_hydrogens geom
_atom_sites_solution_primary direct
_atom_sites_solution_secondary difmap
_audit_creation_method SHELXL-97
_cell_angle_alpha 90.00
_cell_angle_beta 90.00
_cell_angle_gamma 90.00
_cell_formula_units_Z 4
_cell_length_a 20.2800(5)
_cell_length_b 15.0904(3)
_cell_length_c 21.4779(6)
_cell_measurement_temperature 123(2)
_cell_volume 6573.0(3)
_computing_cell_refinement DENZO-SMN
_computing_data_collection 'Nonius Collect'
_computing_data_reduction X-Seed
_computing_molecular_graphics 'X-Seed / POV-Ray'
_computing_publication_material 'Microsoft Office 2000'
_computing_structure_refinement 'SHELXL-97 (Sheldrick, 1997)'
_computing_structure_solution 'SHELXS-97 (Sheldrick, 1990)'
_diffrn_ambient_temperature 123(2)
_diffrn_measured_fraction_theta_full 0.993
_diffrn_measured_fraction_theta_max 0.993
_diffrn_measurement_device_type 'Nonius Kappa CCD'
_diffrn_measurement_method 'psi and omega scans'
_diffrn_radiation_monochromator graphite
_diffrn_radiation_probe x-ray
_diffrn_radiation_type MoK\a
_diffrn_radiation_wavelength 0.71073
_diffrn_reflns_av_R_equivalents 0.0828
_diffrn_reflns_av_sigmaI/netI 0.1001
_diffrn_reflns_limit_h_max 25
_diffrn_reflns_limit_h_min -27
_diffrn_reflns_limit_k_max 17
_diffrn_reflns_limit_k_min -20
_diffrn_reflns_limit_l_max 28
_diffrn_reflns_limit_l_min -21
_diffrn_reflns_number 34697
_diffrn_reflns_theta_full 28.29
_diffrn_reflns_theta_max 28.29
_diffrn_reflns_theta_min 2.54
_diffrn_source 'fine-focus sealed tube'
_exptl_absorpt_coefficient_mu 0.103
_exptl_absorpt_correction_T_max 0.9949
_exptl_absorpt_correction_T_min 0.9797
_exptl_absorpt_correction_type empirical
_exptl_absorpt_process_details 'performed as part of the DENZO-SMN package'
_exptl_crystal_colour colourless
_exptl_crystal_density_diffrn 1.198
_exptl_crystal_density_method 'not measured'
_exptl_crystal_description 'trapezoidal prism'
_exptl_crystal_F_000 2528
_exptl_crystal_size_max 0.20
_exptl_crystal_size_mid 0.20
_exptl_crystal_size_min 0.05
_refine_diff_density_max 0.229
_refine_diff_density_min -0.246
_refine_diff_density_rms 0.048
_refine_ls_extinction_method none
_refine_ls_goodness_of_fit_ref 0.849
_refine_ls_hydrogen_treatment constr
_refine_ls_matrix_type full
_refine_ls_number_parameters 383
_refine_ls_number_reflns 8106
_refine_ls_number_restraints 0
_refine_ls_restrained_S_all 0.849
_refine_ls_R_factor_all 0.1492
_refine_ls_R_factor_gt 0.0514
_refine_ls_shift/su_max 0.000
_refine_ls_shift/su_mean 0.000
_refine_ls_structure_factor_coef Fsqd
_refine_ls_weighting_details 'calc w=1/[\s^2^(Fo^2^)+(0.0906P)^2^+0.0000P] where P=(Fo^2^+2Fc^2^)/3'
_refine_ls_weighting_scheme calc
_refine_ls_wR_factor_gt 0.1160
_refine_ls_wR_factor_ref 0.1557
_reflns_number_gt 3912
_reflns_number_total 8106
_reflns_threshold_expression >2sigma(I)
_cod_data_source_file b602706g.txt
_cod_data_source_block COMPOUND_9
_cod_database_code 7007279

loop_
_symmetry_equiv_pos_as_xyz
'x, y, z'
'-x+1/2, -y+1/2, z+1/2'
'x+1/2, -y+1/2, -z'
'-x, y, -z+1/2'
'-x, -y, -z'
'x-1/2, y-1/2, -z-1/2'
'-x-1/2, y-1/2, z'
'x, -y, z-1/2'

loop_
_atom_site_label
_atom_site_type_symbol
_atom_site_fract_x
_atom_site_fract_y
_atom_site_fract_z
_atom_site_U_iso_or_equiv
_atom_site_adp_type
_atom_site_occupancy
_atom_site_symmetry_multiplicity
_atom_site_calc_flag
_atom_site_refinement_flags
_atom_site_disorder_assembly
_atom_site_disorder_group
Na1 Na 0.05686(3) 0.85371(5) 0.30642(3) 0.0258(2) Uani 1 1 d . . .
Na2 Na 0.05211(3) 0.70402(5) 0.18999(3) 0.0261(2) Uani 1 1 d . . .
O1 O 0.06308(6) 0.70216(8) 0.29902(6) 0.0267(3) Uani 1 1 d . . .
O2 O 0.05792(6) 0.85629(8) 0.19686(6) 0.0274(3) Uani 1 1 d . . .
O3 O 0.13827(6) 0.96065(9) 0.33307(6) 0.0335(4) Uani 1 1 d . . .
O4 O 0.05561(6) 0.88798(9) 0.42045(6) 0.0323(3) Uani 1 1 d . . .
O5 O 0.13564(6) 0.60054(9) 0.16431(6) 0.0336(4) Uani 1 1 d . . .
O6 O 0.04770(6) 0.65324(9) 0.07348(6) 0.0327(4) Uani 1 1 d . . .
C1 C 0.09157(9) 0.63573(12) 0.32856(9) 0.0251(5) Uani 1 1 d . . .
C2 C 0.15154(9) 0.64693(12) 0.36174(9) 0.0259(5) Uani 1 1 d . . .
C3 C 0.17774(10) 0.57597(13) 0.39478(10) 0.0326(5) Uani 1 1 d . . .
H3 H 0.2171 0.5845 0.4180 0.039 Uiso 1 1 calc R . .
C4 C 0.14827(10) 0.49314(14) 0.39487(10) 0.0378(5) Uani 1 1 d . . .
H4 H 0.1667 0.4459 0.4184 0.045 Uiso 1 1 calc R . .
C5 C 0.09191(11) 0.48034(14) 0.36047(11) 0.0395(6) Uani 1 1 d . . .
H5 H 0.0721 0.4233 0.3590 0.047 Uiso 1 1 calc R . .
C6 C 0.06364(10) 0.55002(13) 0.32785(10) 0.0329(5) Uani 1 1 d . . .
H6 H 0.0246 0.5398 0.3045 0.039 Uiso 1 1 calc R . .
C7 C 0.18526(9) 0.73659(13) 0.35929(11) 0.0350(5) Uani 1 1 d . . .
H7A H 0.1783 0.7624 0.3174 0.042 Uiso 1 1 calc R . .
H7B H 0.1637 0.7763 0.3898 0.042 Uiso 1 1 calc R . .
C8 C 0.25849(10) 0.73523(13) 0.37256(10) 0.0339(5) Uani 1 1 d . . .
C9 C 0.30282(11) 0.70824(14) 0.32708(11) 0.0409(6) Uani 1 1 d . . .
H9 H 0.2868 0.6930 0.2869 0.049 Uiso 1 1 calc R . .
C10 C 0.36988(11) 0.70300(15) 0.33907(12) 0.0469(6) Uani 1 1 d . . .
H10 H 0.3993 0.6843 0.3072 0.056 Uiso 1 1 calc R . .
C11 C 0.39408(12) 0.72496(15) 0.39722(12) 0.0470(6) Uani 1 1 d . . .
H11 H 0.4399 0.7206 0.4058 0.056 Uiso 1 1 calc R . .
C12 C 0.35151(12) 0.75288(15) 0.44200(12) 0.0455(6) Uani 1 1 d . . .
H12 H 0.3678 0.7683 0.4820 0.055 Uiso 1 1 calc R . .
C13 C 0.28422(11) 0.75915(14) 0.42983(11) 0.0405(6) Uani 1 1 d . . .
H13 H 0.2554 0.7802 0.4614 0.049 Uiso 1 1 calc R . .
C14 C 0.08456(9) 0.92646(13) 0.16994(9) 0.0268(5) Uani 1 1 d . . .
C15 C 0.14517(9) 0.92033(13) 0.13797(9) 0.0303(5) Uani 1 1 d . . .
C16 C 0.17043(10) 0.99548(14) 0.10778(10) 0.0366(5) Uani 1 1 d . . .
H16 H 0.2104 0.9904 0.0850 0.044 Uiso 1 1 calc R . .
C17 C 0.13892(11) 1.07657(15) 0.11023(11) 0.0427(6) Uani 1 1 d . . .
H17 H 0.1570 1.1266 0.0895 0.051 Uiso 1 1 calc R . .
C18 C 0.08100(11) 1.08364(14) 0.14318(11) 0.0409(6) Uani 1 1 d . . .
H18 H 0.0593 1.1393 0.1459 0.049 Uiso 1 1 calc R . .
C19 C 0.05413(10) 1.01063(13) 0.17238(9) 0.0334(5) Uani 1 1 d . . .
H19 H 0.0140 1.0171 0.1948 0.040 Uiso 1 1 calc R . .
C20 C 0.17931(10) 0.83191(14) 0.13791(11) 0.0421(6) Uani 1 1 d . . .
H20A H 0.1598 0.7952 0.1045 0.051 Uiso 1 1 calc R . .
H20B H 0.1698 0.8021 0.1780 0.051 Uiso 1 1 calc R . .
C21 C 0.25355(10) 0.83368(14) 0.12874(10) 0.0358(5) Uani 1 1 d . . .
C22 C 0.29577(11) 0.83577(15) 0.17906(11) 0.0437(6) Uani 1 1 d . . .
H22 H 0.2781 0.8361 0.2200 0.052 Uiso 1 1 calc R . .
C23 C 0.36320(12) 0.83739(17) 0.17103(12) 0.0530(7) Uani 1 1 d . . .
H23 H 0.3914 0.8393 0.2063 0.064 Uiso 1 1 calc R . .
C24 C 0.38979(12) 0.83624(15) 0.11216(13) 0.0523(7) Uani 1 1 d . . .
H24 H 0.4363 0.8362 0.1066 0.063 Uiso 1 1 calc R . .
C25 C 0.34875(12) 0.83507(16) 0.06154(12) 0.0514(7) Uani 1 1 d . . .
H25 H 0.3667 0.8347 0.0207 0.062 Uiso 1 1 calc R . .
C26 C 0.28106(11) 0.83451(15) 0.06983(11) 0.0442(6) Uani 1 1 d . . .
H26 H 0.2530 0.8347 0.0344 0.053 Uiso 1 1 calc R . .
C27 C 0.19704(10) 0.96823(15) 0.29720(10) 0.0425(6) Uani 1 1 d . . .
H27A H 0.2164 1.0271 0.3035 0.064 Uiso 1 1 calc R . .
H27B H 0.1866 0.9601 0.2530 0.064 Uiso 1 1 calc R . .
H27C H 0.2286 0.9228 0.3104 0.064 Uiso 1 1 calc R . .
C28 C 0.15123(10) 0.97394(14) 0.39752(10) 0.0339(5) Uani 1 1 d . . .
H28A H 0.1726 1.0322 0.4039 0.041 Uiso 1 1 calc R . .
H28B H 0.1814 0.9273 0.4130 0.041 Uiso 1 1 calc R . .
C29 C 0.08758(10) 0.97048(13) 0.43227(9) 0.0332(5) Uani 1 1 d . . .
H29A H 0.0960 0.9769 0.4774 0.040 Uiso 1 1 calc R . .
H29B H 0.0588 1.0199 0.4189 0.040 Uiso 1 1 calc R . .
C30 C -0.00310(10) 0.88074(15) 0.45703(10) 0.0383(5) Uani 1 1 d . . .
H30A H 0.0087 0.8761 0.5012 0.057 Uiso 1 1 calc R . .
H30B H -0.0277 0.8278 0.4444 0.057 Uiso 1 1 calc R . .
H30C H -0.0305 0.9334 0.4506 0.057 Uiso 1 1 calc R . .
C31 C 0.19443(10) 0.59318(16) 0.20019(10) 0.0432(6) Uani 1 1 d . . .
H31A H 0.2112 0.5324 0.1977 0.065 Uiso 1 1 calc R . .
H31B H 0.1849 0.6079 0.2437 0.065 Uiso 1 1 calc R . .
H31C H 0.2277 0.6342 0.1839 0.065 Uiso 1 1 calc R . .
C32 C 0.14716(9) 0.57954(14) 0.10092(10) 0.0349(5) Uani 1 1 d . . .
H32A H 0.1716 0.5229 0.0978 0.042 Uiso 1 1 calc R . .
H32B H 0.1741 0.6266 0.0813 0.042 Uiso 1 1 calc R . .
C33 C 0.08255(10) 0.57174(14) 0.06800(10) 0.0352(5) Uani 1 1 d . . .
H33A H 0.0900 0.5578 0.0235 0.042 Uiso 1 1 calc R . .
H33B H 0.0563 0.5232 0.0866 0.042 Uiso 1 1 calc R . .
C34 C -0.01111(10) 0.65118(16) 0.03661(10) 0.0415(6) Uani 1 1 d . . .
H34A H 0.0007 0.6499 -0.0076 0.062 Uiso 1 1 calc R . .
H34B H -0.0376 0.7041 0.0453 0.062 Uiso 1 1 calc R . .
H34C H -0.0367 0.5981 0.0469 0.062 Uiso 1 1 calc R . .

loop_
_atom_site_aniso_label
_atom_site_aniso_U_11
_atom_site_aniso_U_22
_atom_site_aniso_U_33
_atom_site_aniso_U_23
_atom_site_aniso_U_13
_atom_site_aniso_U_12
Na1 0.0216(4) 0.0275(4) 0.0282(4) -0.0022(3) 0.0013(3) -0.0026(3)
Na2 0.0223(4) 0.0284(4) 0.0276(4) -0.0020(3) 0.0026(3) 0.0032(3)
O1 0.0257(7) 0.0273(7) 0.0271(8) 0.0027(6) -0.0018(6) 0.0020(6)
O2 0.0226(7) 0.0300(7) 0.0295(8) 0.0047(6) 0.0037(6) -0.0027(6)
O3 0.0282(8) 0.0433(9) 0.0289(8) -0.0051(7) 0.0013(6) -0.0082(6)
O4 0.0317(8) 0.0359(8) 0.0294(8) -0.0061(6) 0.0060(6) -0.0035(6)
O5 0.0272(8) 0.0469(9) 0.0268(8) -0.0065(7) -0.0018(6) 0.0120(7)
O6 0.0268(7) 0.0379(8) 0.0335(8) -0.0006(7) -0.0071(6) 0.0021(6)
C1 0.0268(11) 0.0262(11) 0.0221(10) -0.0004(9) 0.0064(9) 0.0016(9)
C2 0.0236(10) 0.0272(11) 0.0269(11) 0.0008(9) 0.0051(9) 0.0036(9)
C3 0.0280(11) 0.0365(12) 0.0331(12) 0.0064(10) 0.0036(10) 0.0069(10)
C4 0.0356(12) 0.0317(12) 0.0462(14) 0.0134(11) 0.0106(11) 0.0121(10)
C5 0.0413(13) 0.0262(12) 0.0510(15) 0.0028(11) 0.0093(12) -0.0028(10)
C6 0.0307(12) 0.0304(12) 0.0376(13) -0.0014(10) 0.0028(10) -0.0001(10)
C7 0.0309(12) 0.0297(12) 0.0443(14) 0.0005(10) -0.0061(10) 0.0028(10)
C8 0.0323(12) 0.0275(11) 0.0419(14) 0.0057(10) -0.0050(11) -0.0010(10)
C9 0.0380(13) 0.0449(14) 0.0398(14) 0.0088(11) -0.0042(11) -0.0014(11)
C10 0.0326(14) 0.0522(15) 0.0559(17) 0.0090(13) 0.0064(12) -0.0018(11)
C11 0.0359(13) 0.0404(14) 0.0646(18) 0.0131(13) -0.0133(13) -0.0068(11)
C12 0.0470(15) 0.0416(14) 0.0479(15) 0.0053(12) -0.0171(13) -0.0044(12)
C13 0.0433(14) 0.0349(13) 0.0432(14) 0.0008(11) -0.0043(11) -0.0005(11)
C14 0.0257(11) 0.0313(12) 0.0234(11) 0.0007(9) -0.0050(9) -0.0058(9)
C15 0.0245(11) 0.0348(12) 0.0316(12) 0.0024(10) 0.0005(9) -0.0031(10)
C16 0.0257(11) 0.0473(14) 0.0368(13) 0.0073(11) 0.0000(10) -0.0099(11)
C17 0.0394(13) 0.0374(13) 0.0512(15) 0.0161(11) -0.0114(12) -0.0108(11)
C18 0.0375(13) 0.0324(12) 0.0528(15) 0.0044(11) -0.0102(12) 0.0002(11)
C19 0.0311(12) 0.0335(12) 0.0356(12) -0.0006(10) -0.0006(10) -0.0028(10)
C20 0.0326(12) 0.0374(13) 0.0563(16) 0.0028(12) 0.0126(11) -0.0061(11)
C21 0.0307(12) 0.0331(12) 0.0436(14) 0.0018(10) 0.0099(11) -0.0017(10)
C22 0.0447(14) 0.0481(14) 0.0383(14) 0.0076(11) 0.0047(12) 0.0080(12)
C23 0.0375(14) 0.0623(17) 0.0591(18) 0.0098(14) -0.0068(13) 0.0059(13)
C24 0.0318(13) 0.0485(15) 0.077(2) 0.0126(14) 0.0131(14) 0.0044(11)
C25 0.0463(15) 0.0586(16) 0.0491(16) 0.0011(13) 0.0222(13) 0.0045(13)
C26 0.0399(14) 0.0520(15) 0.0406(14) -0.0083(12) 0.0085(11) -0.0012(11)
C27 0.0345(13) 0.0552(15) 0.0379(14) -0.0061(11) 0.0069(11) -0.0166(11)
C28 0.0336(12) 0.0350(12) 0.0331(12) -0.0079(10) -0.0071(10) -0.0040(10)
C29 0.0346(12) 0.0345(12) 0.0305(12) -0.0080(9) 0.0002(10) -0.0021(10)
C30 0.0376(13) 0.0474(13) 0.0298(12) -0.0004(10) 0.0076(10) -0.0014(11)
C31 0.0318(12) 0.0618(16) 0.0361(13) -0.0074(12) -0.0046(11) 0.0152(12)
C32 0.0308(12) 0.0413(13) 0.0328(12) -0.0061(10) 0.0036(10) 0.0072(10)
C33 0.0311(12) 0.0418(13) 0.0326(12) -0.0108(10) 0.0022(10) 0.0035(10)
C34 0.0315(12) 0.0556(15) 0.0373(13) 0.0074(11) -0.0102(10) -0.0041(11)

loop_
_atom_type_symbol
_atom_type_description
_atom_type_scat_dispersion_real
_atom_type_scat_dispersion_imag
_atom_type_scat_source
C C 0.0033 0.0016 'International Tables Vol C Tables 4.2.6.8 and 6.1.1.4'
H H 0.0000 0.0000 'International Tables Vol C Tables 4.2.6.8 and 6.1.1.4'
O O 0.0106 0.0060 'International Tables Vol C Tables 4.2.6.8 and 6.1.1.4'
Na Na 0.0362 0.0249 'International Tables Vol C Tables 4.2.6.8 and 6.1.1.4'

loop_
_geom_angle_atom_site_label_1
_geom_angle_atom_site_label_2
_geom_angle_atom_site_label_3
_geom_angle
_geom_angle_site_symmetry_1
_geom_angle_site_symmetry_3
_geom_angle_publ_flag
O1 Na1 O2 93.99(5) . 4 ?
O1 Na1 O2 86.95(5) . . ?
O2 Na1 O2 88.77(5) 4 . ?
O1 Na1 O3 130.87(5) . . ?
O2 Na1 O3 133.60(5) 4 . ?
O2 Na1 O3 102.88(5) . . ?
O1 Na1 O4 105.91(5) . . ?
O2 Na1 O4 90.92(5) 4 . ?
O2 Na1 O4 167.12(5) . . ?
O3 Na1 O4 68.37(5) . . ?
O1 Na1 C14 114.41(5) . 4 ?
O2 Na1 C14 22.80(5) 4 4 ?
O2 Na1 C14 99.53(5) . 4 ?
O3 Na1 C14 111.16(5) . 4 ?
O4 Na1 C14 76.01(5) . 4 ?
O1 Na1 Na2 47.80(4) . 4 ?
O2 Na1 Na2 46.69(3) 4 4 ?
O2 Na1 Na2 92.44(4) . 4 ?
O3 Na1 Na2 164.63(5) . 4 ?
O4 Na1 Na2 96.71(4) . 4 ?
C14 Na1 Na2 66.66(4) 4 4 ?
O1 Na1 Na1 89.30(4) . 4 ?
O2 Na1 Na1 44.69(3) 4 4 ?
O2 Na1 Na1 44.11(3) . 4 ?
O3 Na1 Na1 130.75(4) . 4 ?
O4 Na1 Na1 134.57(5) . 4 ?
C14 Na1 Na1 58.87(4) 4 4 ?
Na2 Na1 Na1 62.34(2) 4 4 ?
O2 Na2 O1 93.23(5) . 4 ?
O2 Na2 O1 86.75(5) . . ?
O1 Na2 O1 89.65(5) 4 . ?
O2 Na2 O5 129.44(5) . . ?
O1 Na2 O5 136.63(5) 4 . ?
O1 Na2 O5 98.99(5) . . ?
O2 Na2 O6 110.76(5) . . ?
O1 Na2 O6 93.36(5) 4 . ?
O1 Na2 O6 161.99(5) . . ?
O5 Na2 O6 66.99(5) . . ?
O2 Na2 C1 112.67(5) . 4 ?
O1 Na2 C1 22.88(4) 4 4 ?
O1 Na2 C1 102.23(5) . 4 ?
O5 Na2 C1 114.89(5) . 4 ?
O6 Na2 C1 75.47(5) . 4 ?
O2 Na2 Na1 47.31(3) . 4 ?
O1 Na2 Na1 46.41(3) 4 4 ?
O1 Na2 Na1 92.89(4) . 4 ?
O5 Na2 Na1 167.58(5) . 4 ?
O6 Na2 Na1 102.03(4) . 4 ?
C1 Na2 Na1 65.52(4) 4 4 ?
O2 Na2 Na2 89.02(4) . 4 ?
O1 Na2 Na2 44.88(3) 4 4 ?
O1 Na2 Na2 44.79(3) . 4 ?
O5 Na2 Na2 129.31(4) . 4 ?
O6 Na2 Na2 135.83(4) . 4 ?
C1 Na2 Na2 60.39(4) 4 4 ?
Na1 Na2 Na2 62.48(2) 4 4 ?
C1 O1 Na1 138.37(12) . . ?
C1 O1 Na2 113.34(11) . 4 ?
Na1 O1 Na2 85.78(5) . 4 ?
C1 O1 Na2 121.95(11) . . ?
Na1 O1 Na2 92.97(5) . . ?
Na2 O1 Na2 90.33(5) 4 . ?
C14 O2 Na2 142.30(12) . . ?
C14 O2 Na1 114.12(11) . 4 ?
Na2 O2 Na1 86.01(5) . 4 ?
C14 O2 Na1 117.02(11) . . ?
Na2 O2 Na1 92.69(5) . . ?
Na1 O2 Na1 91.20(5) 4 . ?
C28 O3 C27 111.12(15) . . ?
C28 O3 Na1 117.25(11) . . ?
C27 O3 Na1 120.36(11) . . ?
C29 O4 C30 110.31(15) . . ?
C29 O4 Na1 110.48(11) . . ?
C30 O4 Na1 122.00(12) . . ?
C32 O5 C31 111.37(15) . . ?
C32 O5 Na2 119.27(11) . . ?
C31 O5 Na2 121.61(12) . . ?
C33 O6 C34 110.43(15) . . ?
C33 O6 Na2 108.35(11) . . ?
C34 O6 Na2 124.28(12) . . ?
O1 C1 C6 121.01(17) . . ?
O1 C1 C2 121.74(17) . . ?
C6 C1 C2 117.25(18) . . ?
O1 C1 Na2 43.78(8) . 4 ?
C6 C1 Na2 85.79(12) . 4 ?
C2 C1 Na2 145.68(13) . 4 ?
C3 C2 C1 119.48(18) . . ?
C3 C2 C7 122.17(18) . . ?
C1 C2 C7 118.35(17) . . ?
C4 C3 C2 122.05(19) . . ?
C5 C4 C3 118.99(19) . . ?
C4 C5 C6 120.57(19) . . ?
C5 C6 C1 121.54(19) . . ?
C8 C7 C2 115.09(16) . . ?
C13 C8 C9 117.2(2) . . ?
C13 C8 C7 122.3(2) . . ?
C9 C8 C7 120.5(2) . . ?
C10 C9 C8 121.4(2) . . ?
C9 C10 C11 120.2(2) . . ?
C12 C11 C10 119.2(2) . . ?
C11 C12 C13 120.7(2) . . ?
C8 C13 C12 121.2(2) . . ?
O2 C14 C15 121.09(17) . . ?
O2 C14 C19 121.69(18) . . ?
C15 C14 C19 117.21(18) . . ?
O2 C14 Na1 43.07(8) . 4 ?
C15 C14 Na1 149.20(14) . 4 ?
C19 C14 Na1 84.76(12) . 4 ?
C16 C15 C14 119.34(18) . . ?
C16 C15 C20 123.28(18) . . ?
C14 C15 C20 117.38(17) . . ?
C17 C16 C15 121.96(19) . . ?
C18 C17 C16 118.9(2) . . ?
C17 C18 C19 120.6(2) . . ?
C18 C19 C14 121.9(2) . . ?
C15 C20 C21 116.18(17) . . ?
C26 C21 C22 117.8(2) . . ?
C26 C21 C20 121.3(2) . . ?
C22 C21 C20 121.0(2) . . ?
C23 C22 C21 121.2(2) . . ?
C24 C23 C22 120.3(2) . . ?
C25 C24 C23 119.5(2) . . ?
C24 C25 C26 120.1(2) . . ?
C21 C26 C25 121.2(2) . . ?
O3 C28 C29 108.77(16) . . ?
O4 C29 C28 109.56(15) . . ?
O5 C32 C33 109.13(16) . . ?
O6 C33 C32 109.18(16) . . ?

loop_
_geom_bond_atom_site_label_1
_geom_bond_atom_site_label_2
_geom_bond_distance
_geom_bond_site_symmetry_2
_geom_bond_publ_flag
Na1 O1 2.2959(14) . ?
Na1 O2 2.3291(14) 4 ?
Na1 O2 2.3535(14) . ?
Na1 O3 2.3785(15) . ?
Na1 O4 2.5032(15) . ?
Na1 C14 3.113(2) 4 ?
Na1 Na2 3.1611(10) 4 ?
Na1 Na1 3.3456(14) 4 ?
Na2 O2 2.3057(14) . ?
Na2 O1 2.3483(14) 4 ?
Na2 O1 2.3523(14) . ?
Na2 O5 2.3689(14) . ?
Na2 O6 2.6188(15) . ?
Na2 C1 3.116(2) 4 ?
Na2 Na1 3.1611(10) 4 ?
Na2 Na2 3.3334(14) 4 ?
O1 C1 1.319(2) . ?
O1 Na2 2.3483(14) 4 ?
O2 C14 1.322(2) . ?
O2 Na1 2.3291(14) 4 ?
O3 C28 1.423(2) . ?
O3 C27 1.424(2) . ?
O4 C29 1.426(2) . ?
O4 C30 1.431(2) . ?
O5 C32 1.417(2) . ?
O5 C31 1.424(2) . ?
O6 C33 1.423(2) . ?
O6 C34 1.432(2) . ?
C1 C6 1.412(3) . ?
C1 C2 1.420(3) . ?
C1 Na2 3.116(2) 4 ?
C2 C3 1.390(3) . ?
C2 C7 1.517(3) . ?
C3 C4 1.386(3) . ?
C4 C5 1.375(3) . ?
C5 C6 1.387(3) . ?
C7 C8 1.512(3) . ?
C8 C13 1.384(3) . ?
C8 C9 1.389(3) . ?
C9 C10 1.387(3) . ?
C10 C11 1.382(3) . ?
C11 C12 1.359(3) . ?
C12 C13 1.393(3) . ?
C14 C15 1.411(3) . ?
C14 C19 1.413(3) . ?
C14 Na1 3.113(2) 4 ?
C15 C16 1.403(3) . ?
C15 C20 1.503(3) . ?
C16 C17 1.381(3) . ?
C17 C18 1.375(3) . ?
C18 C19 1.380(3) . ?
C20 C21 1.519(3) . ?
C21 C26 1.383(3) . ?
C21 C22 1.379(3) . ?
C22 C23 1.379(3) . ?
C23 C24 1.375(3) . ?
C24 C25 1.369(3) . ?
C25 C26 1.384(3) . ?
C28 C29 1.492(3) . ?
C32 C33 1.493(3) . ?
